data_4307845
loop_
_publ_author_name
'Anna F. A. Peacock'
'Abraha Habtemariam'
'Stephen A. Moggach'
'Alessandro Prescimone'
'Simon Parsons'
'Peter J. Sadler'

_publ_section_title
;
Chloro Half-Sandwich Osmium(II) Complexes: Influence of Chelated
N,N-Ligands on Hydrolysis, Guanine Binding, and Cytotoxicity
;
_journal_name_full 'Inorganic Chemistry'
_journal_page_first 4049
_journal_page_last 4059
_journal_paper_doi 10.1021/ic062350d
_journal_volume 46
_journal_year 2007
_chemical_formula_moiety 'C14 H18 Cl1 F6 N2 Os1 P1'
_chemical_formula_sum 'C14 H18 Cl F6 N2 Os P'
_chemical_formula_weight 584.92
_space_group_IT_number 14
_symmetry_cell_setting monoclinic
_symmetry_space_group_name_Hall '-P 2ybc'
_symmetry_space_group_name_H-M 'P 1 21/c 1'
_atom_sites_solution_hydrogens geom
_atom_sites_solution_primary direct
_audit_creation_date 06-10-30
_audit_creation_method CRYSTALS_ver_12.80
_cell_angle_alpha 90
_cell_angle_beta 112.608(2)
_cell_angle_gamma 90
_cell_formula_units_Z 8
_cell_length_a 19.5853(8)
_cell_length_b 9.0300(4)
_cell_length_c 23.2542(8)
_cell_measurement_reflns_used 0
_cell_measurement_temperature 150
_cell_measurement_theta_max 0
_cell_measurement_theta_min 0
_cell_volume 3796.6(3)
_computing_cell_refinement 'SAINT (Siemens ,1995)'
_computing_data_collection 'SMART (Siemens, 1993)'
_computing_data_reduction 'SAINT (Siemens ,1995)'
_computing_molecular_graphics 'CAMERON (Watkin et al., 1996)'
_computing_publication_material 'CRYSTALS (Betteridge et al., 2003)'
_computing_structure_refinement 'CRYSTALS (Betteridge et al., 2003)'
_computing_structure_solution 'SIR92 (Altomare et al., 1994)'
_diffrn_ambient_temperature 150
_diffrn_measured_fraction_theta_full 0.997
_diffrn_measured_fraction_theta_max 0.935
_diffrn_measurement_device_type 'Bruker SMART'
_diffrn_measurement_method \w/2\q
_diffrn_radiation_monochromator graphite
_diffrn_radiation_type 'Mo K\a'
_diffrn_radiation_wavelength 0.71073
_diffrn_reflns_av_R_equivalents 0.045
_diffrn_reflns_limit_h_max 26
_diffrn_reflns_limit_h_min -26
_diffrn_reflns_limit_k_max 12
_diffrn_reflns_limit_k_min -12
_diffrn_reflns_limit_l_max 31
_diffrn_reflns_limit_l_min -33
_diffrn_reflns_number 48127
_diffrn_reflns_theta_full 28.072
_diffrn_reflns_theta_max 30.513
_diffrn_reflns_theta_min 1.126
_diffrn_standards_number 0
_exptl_absorpt_coefficient_mu 6.998
_exptl_absorpt_correction_T_max 0.5713
_exptl_absorpt_correction_T_min 0.5713
_exptl_absorpt_correction_type none
_exptl_crystal_colour colourless
_exptl_crystal_density_diffrn 2.047
_exptl_crystal_description block
_exptl_crystal_F_000 2224
_exptl_crystal_size_max 0.34
_exptl_crystal_size_mid 0.08
_exptl_crystal_size_min 0.08
_refine_diff_density_max 2.97
_refine_diff_density_min -2.54
_refine_ls_extinction_method None
_refine_ls_goodness_of_fit_ref 0.6814
_refine_ls_hydrogen_treatment constr
_refine_ls_matrix_type full
_refine_ls_number_parameters 451
_refine_ls_number_reflns 9739
_refine_ls_number_restraints 0
_refine_ls_R_factor_all 0.0913
_refine_ls_R_factor_gt 0.0420
_refine_ls_shift/su_max 0.002451
_refine_ls_structure_factor_coef Fsqd
_refine_ls_weighting_details
;
 w=1/[\s^2^(F^2^) + 0.00 + 0.00P] 
where P=(max(Fo^2^,0) + 2Fc^2^)/3 
;
_refine_ls_weighting_scheme calc
_refine_ls_wR_factor_all 0.0972
_refine_ls_wR_factor_gt 0.0888
_refine_ls_wR_factor_ref 0.0972
_reflns_limit_h_max 24
_reflns_limit_h_min -26
_reflns_limit_k_max 12
_reflns_limit_k_min 0
_reflns_limit_l_max 33
_reflns_limit_l_min 0
_reflns_number_gt 5164
_reflns_number_total 10836
_reflns_threshold_expression I>2.00u(I)
_oxford_diffrn_Wilson_B_factor 1.80
_oxford_diffrn_Wilson_scale 95.69
_oxford_refine_ls_scale 0.11725(3)
_oxford_structure_analysis_title 'ps6025 in P2(1)/c'
_cod_data_source_file ic062350d-file001.cif
_cod_data_source_block CRYSTALS_cif
_cod_depositor_comments
;
The following automatic conversions were performed:
'_symmetry_cell_setting' value 'Monoclinic' changed to 'monoclinic'
according to '/home/saulius/struct/CIF-dictionaries/cif_core.dic'
dictionary named 'cif_core.dic' version 2.4.1 from 2010-06-29.

Automatic conversion script
Id: cif_fix_enum 1527 2010-12-29 10:47:43Z saulius 
;
_cod_original_sg_symbol_H-M 'P 1 21/c 1 '
_cod_original_formula_sum 'C14 H18 Cl1 F6 N2 Os1 P1'
_cod_database_code 4307845

loop_
_symmetry_equiv_pos_as_xyz
x,y,z
-x,-y,-z
-x,y+1/2,-z+1/2
x,-y+1/2,z+1/2

loop_
_atom_site_label
_atom_site_type_symbol
_atom_site_fract_x
_atom_site_fract_y
_atom_site_fract_z
_atom_site_U_iso_or_equiv
_atom_site_occupancy
_atom_site_adp_type
_atom_site_refinement_flags_posn
_atom_site_refinement_flags_adp
_atom_site_refinement_flags_occupancy
_atom_site_disorder_assembly
_atom_site_disorder_group
_atom_site_attached_hydrogens
Os1 Os 0.565901(15) -0.25181(3) 0.621552(12) 0.0224 1.0000 Uani . . . . . .
Cl1 Cl 0.63585(11) -0.0370(2) 0.61840(8) 0.0318 1.0000 Uani . . . . . .
C11 C 0.5422(4) -0.3028(8) 0.5218(3) 0.0257 1.0000 Uani . . . . . .
C21 C 0.4828(4) -0.2161(9) 0.5264(3) 0.0341 1.0000 Uani . . . . . .
C31 C 0.4465(4) -0.2599(9) 0.5661(4) 0.0318 1.0000 Uani . . . . . .
C41 C 0.4691(4) -0.3907(9) 0.6035(3) 0.0340 1.0000 Uani . . . . . .
C51 C 0.5274(5) -0.4778(8) 0.5989(3) 0.0347 1.0000 Uani . . . . . .
C61 C 0.5626(4) -0.4349(8) 0.5585(3) 0.0278 1.0000 Uani . . . . . .
C71 C 0.5837(4) -0.2502(8) 0.4849(3) 0.0260 1.0000 Uani . . . . . .
C81 C 0.6588(4) -0.2852(8) 0.5022(3) 0.0303 1.0000 Uani . . . . . .
C91 C 0.6964(5) -0.2413(9) 0.4660(4) 0.0381 1.0000 Uani . . . . . .
C101 C 0.6609(5) -0.160(1) 0.4127(4) 0.0393 1.0000 Uani . . . . . .
C111 C 0.5877(5) -0.1245(9) 0.3952(4) 0.0398 1.0000 Uani . . . . . .
C121 C 0.5483(5) -0.1700(8) 0.4306(3) 0.0313 1.0000 Uani . . . . . .
N11 N 0.5569(3) -0.1422(7) 0.6997(3) 0.0295 1.0000 Uani . . . . . .
C131 C 0.6090(5) -0.2114(9) 0.7591(3) 0.0363 1.0000 Uani . . . . . .
C141 C 0.6810(4) -0.2358(9) 0.7539(3) 0.0344 1.0000 Uani . . . . . .
N21 N 0.6672(3) -0.3189(7) 0.6953(3) 0.0288 1.0000 Uani . . . . . .
P11 P 0.63045(13) 0.2822(2) 0.77322(10) 0.0345 1.0000 Uani . . . . . .
F11 F 0.5688(3) 0.4101(6) 0.7524(3) 0.0676 1.0000 Uani . . . . . .
F21 F 0.6896(3) 0.1543(6) 0.7929(2) 0.0548 1.0000 Uani . . . . . .
F31 F 0.6926(3) 0.4046(6) 0.7884(3) 0.0815 1.0000 Uani . . . . . .
F41 F 0.5668(3) 0.1632(6) 0.7576(3) 0.0665 1.0000 Uani . . . . . .
F51 F 0.6312(4) 0.2947(8) 0.8408(3) 0.0834 1.0000 Uani . . . . . .
F61 F 0.6278(4) 0.2756(8) 0.7049(2) 0.0868 1.0000 Uani . . . . . .
Os2 Os 0.815037(17) -0.77529(4) 0.619885(14) 0.0305 1.0000 Uani . . . . . .
Cl2 Cl 0.74055(13) -0.5677(3) 0.62139(10) 0.0513 1.0000 Uani . . . . . .
C12 C 0.8377(5) -0.7308(11) 0.5352(4) 0.0428 1.0000 Uani . . . . . .
C22 C 0.7623(5) -0.7785(11) 0.5183(4) 0.0459 1.0000 Uani . . . . . .
C32 C 0.7446(5) -0.9129(11) 0.5413(4) 0.0471 1.0000 Uani . . . . . .
C42 C 0.8037(6) -1.0012(11) 0.5843(4) 0.0510 1.0000 Uani . . . . . .
C52 C 0.8782(5) -0.9549(12) 0.6020(4) 0.0480 1.0000 Uani . . . . . .
C62 C 0.8936(5) -0.8236(13) 0.5782(4) 0.0540 1.0000 Uani . . . . . .
C72 C 0.8547(6) -0.5941(13) 0.5097(5) 0.0601 1.0000 Uani . . . . . .
C82 C 0.9058(8) -0.4919(16) 0.5448(6) 0.1067 1.0000 Uani . . . . . .
C92 C 0.9244(10) -0.367(2) 0.5212(8) 0.1388 1.0000 Uani . . . . . .
C102 C 0.8905(10) -0.3470(19) 0.4571(9) 0.1222 1.0000 Uani . . . . . .
C112 C 0.8397(9) -0.4403(17) 0.4207(6) 0.0888 1.0000 Uani . . . . . .
C122 C 0.8207(6) -0.5647(14) 0.4460(5) 0.0680 1.0000 Uani . . . . . .
N12 N 0.7875(4) -0.8444(7) 0.6961(3) 0.0339 1.0000 Uani . . . . . .
C132 C 0.8273(5) -0.7630(10) 0.7547(4) 0.0383 1.0000 Uani . . . . . .
C142 C 0.9042(5) -0.7324(9) 0.7572(4) 0.0375 1.0000 Uani . . . . . .
N22 N 0.8959(4) -0.6647(7) 0.6971(3) 0.0350 1.0000 Uani . . . . . .
P12 P 1.10814(12) -0.7466(3) 0.74063(12) 0.0434 1.0000 Uani . . . . . .
F12 F 1.0650(3) -0.6135(6) 0.7561(3) 0.0791 1.0000 Uani . . . . . .
F22 F 1.1539(3) -0.8813(8) 0.7318(4) 0.1030 1.0000 Uani . . . . . .
F32 F 1.0376(4) -0.8299(13) 0.7069(6) 0.1924 1.0000 Uani . . . . . .
F42 F 1.1774(4) -0.6798(14) 0.7846(8) 0.2465 1.0000 Uani . . . . . .
F52 F 1.0974(8) -0.8248(12) 0.7950(6) 0.1918 1.0000 Uani . . . . . .
F62 F 1.1152(13) -0.6698(17) 0.6918(8) 0.3328 1.0000 Uani . . . . . .
H1321 H 0.8305 -0.8217 0.7905 0.0569 1.0000 Uiso R . . . . .
H1322 H 0.8021 -0.6699 0.7544 0.0571 1.0000 Uiso R . . . . .
H1421 H 0.9319 -0.8250 0.7635 0.0497 1.0000 Uiso R . . . . .
H1422 H 0.9305 -0.6654 0.7916 0.0498 1.0000 Uiso R . . . . .
H221 H 0.7222 -0.7092 0.4967 0.0658 1.0000 Uiso R . . . . .
H421 H 0.7922 -1.0864 0.6051 0.0747 1.0000 Uiso R . . . . .
H521 H 0.9168 -1.0069 0.6351 0.0661 1.0000 Uiso R . . . . .
H621 H 0.9434 -0.7841 0.5970 0.0768 1.0000 Uiso R . . . . .
H821 H 0.9302 -0.5104 0.5866 0.1498 1.0000 Uiso R . . . . .
H921 H 0.9577 -0.2995 0.5466 0.2029 1.0000 Uiso R . . . . .
H1021 H 0.9030 -0.2655 0.4391 0.1889 1.0000 Uiso R . . . . .
H1121 H 0.8174 -0.4221 0.3786 0.1350 1.0000 Uiso R . . . . .
H1221 H 0.7849 -0.6292 0.4202 0.1019 1.0000 Uiso R . . . . .
H1311 H 0.6160 -0.1481 0.7947 0.0530 1.0000 Uiso R . . . . .
H1312 H 0.5889 -0.3063 0.7644 0.0527 1.0000 Uiso R . . . . .
H1411 H 0.7134 -0.2911 0.7900 0.0457 1.0000 Uiso R . . . . .
H1412 H 0.7036 -0.1408 0.7521 0.0458 1.0000 Uiso R . . . . .
H211 H 0.4728 -0.1163 0.5072 0.0451 1.0000 Uiso R . . . . .
H311 H 0.4124 -0.1910 0.5731 0.0457 1.0000 Uiso R . . . . .
H411 H 0.4483 -0.4127 0.6343 0.0477 1.0000 Uiso R . . . . .
H511 H 0.5475 -0.5593 0.6282 0.0457 1.0000 Uiso R . . . . .
H611 H 0.6077 -0.4850 0.5625 0.0359 1.0000 Uiso R . . . . .
H811 H 0.6836 -0.3384 0.5383 0.0410 1.0000 Uiso R . . . . .
H911 H 0.7461 -0.2656 0.4777 0.0549 1.0000 Uiso R . . . . .
H1011 H 0.6867 -0.1293 0.3888 0.0600 1.0000 Uiso R . . . . .
H1111 H 0.5635 -0.0701 0.3592 0.0559 1.0000 Uiso R . . . . .
H1211 H 0.4991 -0.1476 0.4172 0.0430 1.0000 Uiso R . . . . .
H321 H 0.6930 -0.9330 0.5356 0.0650 1.0000 Uiso R . . . . .
H121 H 0.7988 -0.9396 0.7024 0.0578 1.0000 Uiso R . . . . .
H122 H 0.7394 -0.8340 0.6862 0.0579 1.0000 Uiso R . . . . .
H222 H 0.9395 -0.6655 0.6932 0.0610 1.0000 Uiso R . . . . .
H223 H 0.8819 -0.5710 0.6962 0.0608 1.0000 Uiso R . . . . .
H111 H 0.5673 -0.0470 0.6991 0.0538 1.0000 Uiso R . . . . .
H112 H 0.5105 -0.1469 0.6975 0.0539 1.0000 Uiso R . . . . .
H212 H 0.6663 -0.4158 0.7026 0.0482 1.0000 Uiso R . . . . .
H213 H 0.7054 -0.3062 0.6837 0.0478 1.0000 Uiso R . . . . .

loop_
_atom_site_aniso_label
_atom_site_aniso_U_11
_atom_site_aniso_U_22
_atom_site_aniso_U_33
_atom_site_aniso_U_23
_atom_site_aniso_U_13
_atom_site_aniso_U_12
Os1 0.02085(14) 0.02301(14) 0.02097(12) -0.00195(12) 0.00537(10) -0.00199(13)
Cl1 0.0307(11) 0.0330(11) 0.0284(9) -0.0013(8) 0.0077(8) -0.0107(9)
C11 0.026(4) 0.027(4) 0.020(3) -0.004(3) 0.005(3) -0.001(3)
C21 0.033(5) 0.032(5) 0.029(4) -0.004(3) 0.004(3) 0.000(4)
C31 0.021(4) 0.031(4) 0.044(4) -0.002(4) 0.013(3) -0.009(4)
C41 0.036(5) 0.037(5) 0.029(4) -0.005(4) 0.012(4) -0.003(4)
C51 0.046(5) 0.019(4) 0.030(4) -0.001(3) 0.005(4) -0.005(4)
C61 0.030(4) 0.024(4) 0.022(4) -0.003(3) 0.002(3) -0.002(3)
C71 0.028(4) 0.027(4) 0.022(3) -0.004(3) 0.008(3) 0.002(4)
C81 0.034(4) 0.033(5) 0.019(3) 0.002(3) 0.005(3) 0.003(4)
C91 0.036(5) 0.042(5) 0.037(4) -0.011(4) 0.014(4) -0.007(4)
C101 0.055(6) 0.042(5) 0.030(4) -0.004(4) 0.026(4) -0.010(5)
C111 0.049(6) 0.044(5) 0.025(4) 0.007(4) 0.013(4) 0.013(4)
C121 0.039(5) 0.028(4) 0.023(4) -0.004(3) 0.008(3) 0.006(4)
N11 0.028(4) 0.031(4) 0.034(3) -0.005(3) 0.017(3) -0.002(3)
C131 0.049(6) 0.036(5) 0.026(4) 0.001(3) 0.016(4) 0.006(4)
C141 0.035(5) 0.038(5) 0.024(3) -0.006(4) 0.005(3) 0.002(4)
N21 0.028(4) 0.032(4) 0.022(3) -0.001(3) 0.005(3) 0.005(3)
P11 0.0399(13) 0.0335(13) 0.0373(11) -0.0040(9) 0.0230(10) 0.0009(10)
F11 0.069(4) 0.044(3) 0.111(5) 0.007(3) 0.059(4) 0.018(3)
F21 0.045(3) 0.054(4) 0.070(4) 0.018(3) 0.027(3) 0.017(3)
F31 0.067(5) 0.047(4) 0.146(6) -0.012(4) 0.058(4) -0.021(3)
F41 0.049(4) 0.046(3) 0.096(5) -0.022(3) 0.019(3) -0.011(3)
F51 0.112(5) 0.105(5) 0.057(4) -0.020(4) 0.058(4) -0.022(4)
F61 0.113(5) 0.119(6) 0.045(3) 0.024(4) 0.048(4) 0.052(5)
Os2 0.02373(17) 0.03758(19) 0.02751(15) 0.00129(14) 0.00702(12) 0.00043(15)
Cl2 0.0489(15) 0.0564(15) 0.0443(12) 0.0108(11) 0.0132(11) 0.0246(12)
C12 0.039(5) 0.064(7) 0.031(4) -0.004(4) 0.020(4) 0.003(5)
C22 0.038(5) 0.071(7) 0.027(4) -0.003(4) 0.011(4) -0.002(5)
C32 0.042(6) 0.063(7) 0.032(5) -0.018(5) 0.009(4) -0.011(5)
C42 0.071(8) 0.044(6) 0.041(5) -0.013(4) 0.025(5) -0.001(5)
C52 0.041(6) 0.068(7) 0.028(4) -0.003(4) 0.006(4) 0.021(5)
C62 0.036(5) 0.084(8) 0.040(5) -0.018(5) 0.012(4) -0.006(5)
C72 0.055(7) 0.076(8) 0.060(7) 0.017(6) 0.033(6) -0.008(6)
C82 0.122(12) 0.135(13) 0.059(8) 0.014(8) 0.031(8) -0.071(11)
C92 0.164(17) 0.158(17) 0.104(13) 0.007(12) 0.063(12) -0.086(14)
C102 0.150(17) 0.107(14) 0.143(16) 0.012(12) 0.094(14) -0.036(12)
C112 0.114(12) 0.106(11) 0.066(8) 0.041(8) 0.057(9) 0.025(9)
C122 0.058(7) 0.101(9) 0.057(7) 0.013(7) 0.036(6) 0.000(7)
N12 0.034(4) 0.039(4) 0.029(3) -0.003(3) 0.012(3) -0.007(3)
C132 0.042(5) 0.044(5) 0.034(4) -0.004(4) 0.020(4) -0.010(4)
C142 0.036(4) 0.035(5) 0.032(4) -0.001(4) 0.003(4) -0.004(4)
N22 0.033(4) 0.034(4) 0.038(4) 0.000(3) 0.013(3) -0.002(3)
P12 0.0290(13) 0.0383(13) 0.0598(15) -0.0015(13) 0.0137(12) 0.0008(12)
F12 0.046(4) 0.053(4) 0.152(6) -0.016(4) 0.053(4) 0.000(3)
F22 0.049(4) 0.078(5) 0.193(8) -0.056(5) 0.058(5) -0.010(4)
F32 0.033(4) 0.243(12) 0.256(12) -0.195(11) 0.005(6) -0.002(6)
F42 0.045(5) 0.198(11) 0.48(2) -0.243(14) 0.086(9) -0.039(6)
F52 0.307(16) 0.118(8) 0.208(12) 0.057(8) 0.162(12) 0.092(10)
F62 0.65(3) 0.231(14) 0.309(17) 0.207(14) 0.40(2) 0.225(19)

loop_
_atom_type_symbol
_atom_type_scat_dispersion_real
_atom_type_scat_dispersion_imag
_atom_type_scat_Cromer_Mann_a1
_atom_type_scat_Cromer_Mann_b1
_atom_type_scat_Cromer_Mann_a2
_atom_type_scat_Cromer_Mann_b2
_atom_type_scat_Cromer_Mann_a3
_atom_type_scat_Cromer_Mann_b3
_atom_type_scat_Cromer_Mann_a4
_atom_type_scat_Cromer_Mann_b4
_atom_type_scat_Cromer_Mann_c
_atom_type_scat_source
C 0.0033 0.0016 2.3100 20.8439 1.0200 10.2075 1.5886 0.5687 0.8650 51.6512 0.2156 'International Tables Vol C 4.2.6.8 and 6.1.1.4'
H 0.0000 0.0000 0.4930 10.5109 0.3229 26.1257 0.1402 3.1424 0.0408 57.7998 0.0030 'International Tables Vol C 4.2.6.8 and 6.1.1.4'
N 0.0061 0.0033 12.2126 0.0057 3.1322 9.8933 2.0125 28.9975 1.1663 0.5826 -11.5290 'International Tables Vol C 4.2.6.8 and 6.1.1.4'
F 0.0171 0.0103 3.5392 10.2825 2.6412 4.2944 1.5170 0.2615 1.0243 26.1476 0.2776 'International Tables Vol C 4.2.6.8 and 6.1.1.4'
P 0.1023 0.0942 6.4345 1.9067 4.1791 27.1570 1.7800 0.5260 1.4908 68.1645 1.1149 'International Tables Vol C 4.2.6.8 and 6.1.1.4'
Cl 0.1484 0.1585 11.4604 0.0104 7.1964 1.1662 6.2556 18.5194 1.6455 47.7784 -9.5574 'International Tables Vol C 4.2.6.8 and 6.1.1.4'
Os -1.2165 7.6030 28.1894 1.6290 16.1550 8.9795 14.9305 0.3827 5.6759 48.1647 11.0005 'International Tables Vol C 4.2.6.8 and 6.1.1.4'

loop_
_geom_angle_atom_site_label_1
_geom_angle_site_symmetry_1
_geom_angle_atom_site_label_2
_geom_angle_site_symmetry_2
_geom_angle_atom_site_label_3
_geom_angle_site_symmetry_3
_geom_angle
_geom_angle_publ_flag
Cl1 . Os1 . C11 . 91.6(2) yes
Cl1 . Os1 . C21 . 93.5(2) yes
C11 . Os1 . C21 . 37.8(3) yes
Cl1 . Os1 . C31 . 120.1(2) yes
C11 . Os1 . C31 . 68.5(3) yes
C21 . Os1 . C31 . 37.6(3) yes
Cl1 . Os1 . C41 . 158.2(2) yes
C11 . Os1 . C41 . 82.1(3) yes
C21 . Os1 . C41 . 68.8(3) yes
C31 . Os1 . C41 . 38.3(3) yes
Cl1 . Os1 . C51 . 154.8(2) yes
C11 . Os1 . C51 . 68.9(3) yes
C21 . Os1 . C51 . 80.8(3) yes
C31 . Os1 . C51 . 68.5(3) yes
C41 . Os1 . C51 . 38.3(3) yes
Cl1 . Os1 . C61 . 117.4(2) yes
C11 . Os1 . C61 . 37.7(3) yes
C21 . Os1 . C61 . 67.6(3) yes
C31 . Os1 . C61 . 80.3(3) yes
C41 . Os1 . C61 . 68.7(3) yes
Cl1 . Os1 . N11 . 83.47(17) yes
C11 . Os1 . N11 . 158.1(3) yes
C21 . Os1 . N11 . 121.0(3) yes
C31 . Os1 . N11 . 95.6(3) yes
C41 . Os1 . N11 . 94.6(3) yes
Cl1 . Os1 . N21 . 83.65(18) yes
C11 . Os1 . N21 . 122.0(2) yes
C21 . Os1 . N21 . 159.7(3) yes
C31 . Os1 . N21 . 155.1(3) yes
C41 . Os1 . N21 . 117.4(3) yes
C51 . Os1 . C61 . 37.9(3) yes
C51 . Os1 . N11 . 120.5(3) yes
C61 . Os1 . N11 . 157.9(3) yes
C51 . Os1 . N21 . 93.2(3) yes
C61 . Os1 . N21 . 95.9(2) yes
N11 . Os1 . N21 . 78.7(2) yes
Os1 . C11 . C21 . 70.2(4) yes
Os1 . C11 . C61 . 69.7(4) yes
C21 . C11 . C61 . 117.2(7) yes
Os1 . C11 . C71 . 126.8(5) yes
C21 . C11 . C71 . 120.8(7) yes
C61 . C11 . C71 . 121.8(7) yes
Os1 . C21 . C11 . 72.0(4) yes
Os1 . C21 . C31 . 70.7(4) yes
C11 . C21 . C31 . 121.2(7) yes
Os1 . C21 . H211 . 121.7 no
C11 . C21 . H211 . 119.1 no
C31 . C21 . H211 . 118.9 no
Os1 . C31 . C21 . 71.7(4) yes
Os1 . C31 . C41 . 70.1(4) yes
C21 . C31 . C41 . 120.6(7) yes
Os1 . C31 . H311 . 121.7 no
C21 . C31 . H311 . 118.7 no
C41 . C31 . H311 . 119.8 no
Os1 . C41 . C31 . 71.6(4) yes
Os1 . C41 . C51 . 70.6(4) yes
C31 . C41 . C51 . 118.6(7) yes
Os1 . C41 . H411 . 123.8 no
C31 . C41 . H411 . 119.9 no
C51 . C41 . H411 . 121.2 no
Os1 . C51 . C41 . 71.1(4) yes
Os1 . C51 . C61 . 72.0(4) yes
C41 . C51 . C61 . 120.5(7) yes
Os1 . C51 . H511 . 122.0 no
C41 . C51 . H511 . 118.9 no
C61 . C51 . H511 . 120.1 no
Os1 . C61 . C11 . 72.6(4) yes
Os1 . C61 . C51 . 70.1(4) yes
C11 . C61 . C51 . 121.9(7) yes
Os1 . C61 . H611 . 119.9 no
C11 . C61 . H611 . 118.9 no
C51 . C61 . H611 . 118.0 no
C11 . C71 . C81 . 120.9(6) yes
C11 . C71 . C121 . 120.4(7) yes
C81 . C71 . C121 . 118.6(7) yes
C71 . C81 . C91 . 120.6(7) yes
C71 . C81 . H811 . 120.2 no
C91 . C81 . H811 . 119.2 no
C81 . C91 . C101 . 120.1(8) yes
C81 . C91 . H911 . 120.0 no
C101 . C91 . H911 . 119.9 no
C91 . C101 . C111 . 120.2(8) yes
C91 . C101 . H1011 . 119.7 no
C111 . C101 . H1011 . 120.1 no
C101 . C111 . C121 . 120.7(8) yes
C101 . C111 . H1111 . 120.5 no
C121 . C111 . H1111 . 118.8 no
C111 . C121 . C71 . 119.8(8) yes
C111 . C121 . H1211 . 119.2 no
C71 . C121 . H1211 . 121.0 no
Os1 . N11 . C131 . 109.9(4) yes
Os1 . N11 . H111 . 109.9 no
C131 . N11 . H111 . 109.9 no
Os1 . N11 . H112 . 110.2 no
C131 . N11 . H112 . 110.6 no
H111 . N11 . H112 . 106.3 no
N11 . C131 . C141 . 108.7(6) yes
N11 . C131 . H1311 . 111.3 no
C141 . C131 . H1311 . 109.4 no
N11 . C131 . H1312 . 108.6 no
C141 . C131 . H1312 . 109.0 no
H1311 . C131 . H1312 . 109.9 no
C131 . C141 . N21 . 107.9(6) yes
C131 . C141 . H1411 . 109.5 no
N21 . C141 . H1411 . 111.0 no
C131 . C141 . H1412 . 109.7 no
N21 . C141 . H1412 . 109.3 no
H1411 . C141 . H1412 . 109.4 no
C141 . N21 . Os1 . 112.0(4) yes
C141 . N21 . H212 . 109.4 no
Os1 . N21 . H212 . 110.3 no
C141 . N21 . H213 . 109.5 no
Os1 . N21 . H213 . 110.1 no
H212 . N21 . H213 . 105.2 no
F11 . P11 . F21 . 178.8(3) yes
F11 . P11 . F31 . 89.4(3) yes
F21 . P11 . F31 . 91.8(3) yes
F11 . P11 . F41 . 89.1(3) yes
F21 . P11 . F41 . 89.7(3) yes
F31 . P11 . F41 . 178.5(3) yes
F11 . P11 . F51 . 88.1(4) yes
F21 . P11 . F51 . 92.2(3) yes
F31 . P11 . F51 . 90.9(4) yes
F41 . P11 . F51 . 89.0(3) yes
F11 . P11 . F61 . 89.7(3) yes
F21 . P11 . F61 . 90.0(3) yes
F31 . P11 . F61 . 88.6(4) yes
F41 . P11 . F61 . 91.5(4) yes
F51 . P11 . F61 . 177.7(4) yes
Cl2 . Os2 . C12 . 101.7(2) yes
Cl2 . Os2 . C22 . 89.3(3) yes
C12 . Os2 . C22 . 38.2(3) yes
Cl2 . Os2 . C32 . 105.3(3) yes
C12 . Os2 . C32 . 68.9(3) yes
C22 . Os2 . C32 . 37.8(3) yes
Cl2 . Os2 . C42 . 140.1(3) yes
C12 . Os2 . C42 . 81.8(3) yes
C22 . Os2 . C42 . 68.9(4) yes
C32 . Os2 . C42 . 38.5(3) yes
Cl2 . Os2 . C52 . 170.3(2) yes
C12 . Os2 . C52 . 69.0(3) yes
C22 . Os2 . C52 . 81.4(3) yes
C32 . Os2 . C52 . 69.0(3) yes
C42 . Os2 . C52 . 38.0(3) yes
Cl2 . Os2 . C62 . 135.4(3) yes
C12 . Os2 . C62 . 38.3(3) yes
C22 . Os2 . C62 . 68.5(3) yes
C32 . Os2 . C62 . 80.8(3) yes
C42 . Os2 . C62 . 68.0(4) yes
Cl2 . Os2 . N12 . 82.31(19) yes
C12 . Os2 . N12 . 172.7(3) yes
C22 . Os2 . N12 . 136.7(3) yes
C32 . Os2 . N12 . 104.3(3) yes
C42 . Os2 . N12 . 91.2(3) yes
Cl2 . Os2 . N22 . 83.10(19) yes
C12 . Os2 . N22 . 109.0(3) yes
C22 . Os2 . N22 . 143.8(3) yes
C32 . Os2 . N22 . 171.5(3) yes
C42 . Os2 . N22 . 133.8(3) yes
C52 . Os2 . C62 . 37.5(4) yes
C52 . Os2 . N12 . 106.5(3) yes
C62 . Os2 . N12 . 140.0(3) yes
C52 . Os2 . N22 . 102.6(3) yes
C62 . Os2 . N22 . 92.6(3) yes
N12 . Os2 . N22 . 77.3(2) yes
Os2 . C12 . C22 . 69.7(4) yes
Os2 . C12 . C62 . 68.5(5) yes
C22 . C12 . C62 . 116.3(9) yes
Os2 . C12 . C72 . 131.9(7) yes
C22 . C12 . C72 . 120.8(9) yes
C62 . C12 . C72 . 123.0(9) yes
Os2 . C22 . C12 . 72.1(4) yes
Os2 . C22 . C32 . 71.8(5) yes
C12 . C22 . C32 . 121.7(9) yes
Os2 . C22 . H221 . 120.0 no
C12 . C22 . H221 . 119.0 no
C32 . C22 . H221 . 118.4 no
Os2 . C32 . C22 . 70.4(5) yes
Os2 . C32 . C42 . 70.0(5) yes
C22 . C32 . C42 . 119.1(9) yes
Os2 . C32 . H321 . 119.9 no
C22 . C32 . H321 . 119.5 no
C42 . C32 . H321 . 120.0 no
Os2 . C42 . C32 . 71.6(5) yes
Os2 . C42 . C52 . 70.7(5) yes
C32 . C42 . C52 . 120.0(9) yes
Os2 . C42 . H421 . 123.8 no
C32 . C42 . H421 . 120.0 no
C52 . C42 . H421 . 119.6 no
Os2 . C52 . C42 . 71.3(5) yes
Os2 . C52 . C62 . 70.5(5) yes
C42 . C52 . C62 . 119.5(9) yes
Os2 . C52 . H521 . 122.6 no
C42 . C52 . H521 . 119.3 no
C62 . C52 . H521 . 120.5 no
Os2 . C62 . C12 . 73.2(5) yes
Os2 . C62 . C52 . 72.0(5) yes
C12 . C62 . C52 . 123.5(9) yes
Os2 . C62 . H621 . 119.5 no
C12 . C62 . H621 . 117.7 no
C52 . C62 . H621 . 118.0 no
C12 . C72 . C82 . 123.5(10) yes
C12 . C72 . C122 . 120.0(10) yes
C82 . C72 . C122 . 116.4(10) yes
C72 . C82 . C92 . 124.1(13) yes
C72 . C82 . H821 . 118.1 no
C92 . C82 . H821 . 117.7 no
C82 . C92 . C102 . 116.6(15) yes
C82 . C92 . H921 . 121.4 no
C102 . C92 . H921 . 121.9 no
C92 . C102 . C112 . 122.1(15) yes
C92 . C102 . H1021 . 119.2 no
C112 . C102 . H1021 . 118.7 no
C102 . C112 . C122 . 120.1(13) yes
C102 . C112 . H1121 . 119.8 no
C122 . C112 . H1121 . 120.1 no
C72 . C122 . C112 . 120.6(12) yes
C72 . C122 . H1221 . 119.9 no
C112 . C122 . H1221 . 119.5 no
Os2 . N12 . C132 . 114.0(5) yes
Os2 . N12 . H121 . 107.2 no
C132 . N12 . H121 . 108.6 no
Os2 . N12 . H122 . 109.8 no
C132 . N12 . H122 . 108.5 no
H121 . N12 . H122 . 108.6 no
N12 . C132 . C142 . 107.0(6) yes
N12 . C132 . H1321 . 110.9 no
C142 . C132 . H1321 . 109.5 no
N12 . C132 . H1322 . 109.7 no
C142 . C132 . H1322 . 109.8 no
H1321 . C132 . H1322 . 110.0 no
C132 . C142 . N22 . 107.1(6) yes
C132 . C142 . H1421 . 109.7 no
N22 . C142 . H1421 . 110.5 no
C132 . C142 . H1422 . 110.4 no
N22 . C142 . H1422 . 110.6 no
H1421 . C142 . H1422 . 108.6 no
C142 . N22 . Os2 . 112.3(5) yes
C142 . N22 . H222 . 109.3 no
Os2 . N22 . H222 . 110.0 no
C142 . N22 . H223 . 109.8 no
Os2 . N22 . H223 . 107.7 no
H222 . N22 . H223 . 107.7 no
F12 . P12 . F22 . 174.8(4) yes
F12 . P12 . F32 . 92.0(4) yes
F22 . P12 . F32 . 90.0(4) yes
F12 . P12 . F42 . 87.8(4) yes
F22 . P12 . F42 . 89.3(4) yes
F32 . P12 . F42 . 168.9(10) yes
F12 . P12 . F52 . 84.7(4) yes
F22 . P12 . F52 . 91.0(5) yes
F32 . P12 . F52 . 79.0(8) yes
F42 . P12 . F52 . 89.9(9) yes
F12 . P12 . F62 . 92.1(6) yes
F22 . P12 . F62 . 92.3(6) yes
F32 . P12 . F62 . 100.6(12) yes
F42 . P12 . F62 . 90.5(11) yes
F52 . P12 . F62 . 176.7(7) yes

loop_
_geom_bond_atom_site_label_1
_geom_bond_site_symmetry_1
_geom_bond_atom_site_label_2
_geom_bond_site_symmetry_2
_geom_bond_distance
_geom_bond_publ_flag
Os1 . Cl1 . 2.3918(19) yes
Os1 . C11 . 2.232(7) yes
Os1 . C21 . 2.208(7) yes
Os1 . C31 . 2.195(7) yes
Os1 . C41 . 2.176(8) yes
Os1 . C51 . 2.169(7) yes
Os1 . C61 . 2.194(7) yes
Os1 . N11 . 2.136(6) yes
Os1 . N21 . 2.152(6) yes
C11 . C21 . 1.439(11) yes
C11 . C61 . 1.431(10) yes
C11 . C71 . 1.469(10) yes
C21 . C31 . 1.420(11) yes
C21 . H211 . 0.991 no
C31 . C41 . 1.432(10) yes
C31 . H311 . 0.972 no
C41 . C51 . 1.425(11) yes
C41 . H411 . 0.970 no
C51 . C61 . 1.415(10) yes
C51 . H511 . 0.977 no
C61 . H611 . 0.965 no
C71 . C81 . 1.405(10) yes
C71 . C121 . 1.389(10) yes
C81 . C91 . 1.373(11) yes
C81 . H811 . 0.927 no
C91 . C101 . 1.377(11) yes
C91 . H911 . 0.931 no
C101 . C111 . 1.368(11) yes
C101 . H1011 . 0.927 no
C111 . C121 . 1.389(11) yes
C111 . H1111 . 0.928 no
C121 . H1211 . 0.915 no
N11 . C131 . 1.501(9) yes
N11 . H111 . 0.885 no
N11 . H112 . 0.891 no
C131 . C141 . 1.477(11) yes
C131 . H1311 . 0.972 no
C131 . H1312 . 0.971 no
C141 . N21 . 1.486(9) yes
C141 . H1411 . 0.974 no
C141 . H1412 . 0.974 no
N21 . H212 . 0.892 no
N21 . H213 . 0.896 no
P11 . F11 . 1.605(6) yes
P11 . F21 . 1.574(5) yes
P11 . F31 . 1.580(6) yes
P11 . F41 . 1.579(6) yes
P11 . F51 . 1.569(5) yes
P11 . F61 . 1.572(6) yes
Os2 . Cl2 . 2.384(2) yes
Os2 . C12 . 2.216(8) yes
Os2 . C22 . 2.184(8) yes
Os2 . C32 . 2.202(8) yes
Os2 . C42 . 2.181(9) yes
Os2 . C52 . 2.174(9) yes
Os2 . C62 . 2.154(9) yes
Os2 . N12 . 2.134(6) yes
Os2 . N22 . 2.131(6) yes
C12 . C22 . 1.441(12) yes
C12 . C62 . 1.435(13) yes
C12 . C72 . 1.462(13) yes
C22 . C32 . 1.422(12) yes
C22 . H221 . 0.977 no
C32 . C42 . 1.444(12) yes
C32 . H321 . 0.984 no
C42 . C52 . 1.418(12) yes
C42 . H421 . 0.980 no
C52 . C62 . 1.390(13) yes
C52 . H521 . 0.968 no
C62 . H621 . 0.971 no
C72 . C82 . 1.376(15) yes
C72 . C122 . 1.396(13) yes
C82 . C92 . 1.364(17) yes
C82 . H821 . 0.917 no
C92 . C102 . 1.39(2) yes
C92 . H921 . 0.923 no
C102 . C112 . 1.330(18) yes
C102 . H1021 . 0.924 no
C112 . C122 . 1.384(16) yes
C112 . H1121 . 0.921 no
C122 . H1221 . 0.933 no
N12 . C132 . 1.480(9) yes
N12 . H121 . 0.886 no
N12 . H122 . 0.885 no
C132 . C142 . 1.510(11) yes
C132 . H1321 . 0.969 no
C132 . H1322 . 0.973 no
C142 . N22 . 1.475(9) yes
C142 . H1421 . 0.977 no
C142 . H1422 . 0.976 no
N22 . H222 . 0.893 no
N22 . H223 . 0.888 no
P12 . F12 . 1.588(6) yes
P12 . F22 . 1.570(6) yes
P12 . F32 . 1.502(8) yes
P12 . F42 . 1.478(9) yes
P12 . F52 . 1.532(10) yes
P12 . F62 . 1.382(9) yes
